data_1554052
loop_
_publ_author_name
'Dokko, Kaoru'
'Watanabe, Daiki'
'Ugata, Yosuke'
'Thomas, Morgan L.'
'Tsuzuki, Seiji'
'Shinoda, Wataru'
'Hashimoto, Kei'
'Ueno, Kazuhide'
'Umebayashi, Yasuhiro'
'Watanabe, Masayoshi'

_publ_section_title
;
 Direct Evidence for Li Ion Hopping Conduction in Highly Concentrated
 Sulfolane-Based Liquid Electrolytes.
;
_journal_issue 47
_journal_name_full 'The journal of physical chemistry. B'
_journal_page_first 10736
_journal_page_last 10745
_journal_paper_doi 10.1021/acs.jpcb.8b09439
_journal_volume 122
_journal_year 2018
_chemical_formula_moiety '0.4(C16 H32 Cl2 Li2 O16 S4)'
_chemical_formula_sum 'C4 H4 Cl Li O10 S'
_chemical_formula_weight 286.52
_space_group_crystal_system monoclinic
_space_group_IT_number 14
_space_group_name_Hall '-P 2yn'
_space_group_name_H-M_alt 'P 1 21/n 1'
_atom_sites_solution_hydrogens geom
_audit_creation_date 2018-03-08
_audit_creation_method
;
Olex2 1.2
(compiled 2016.11.30 svn.r3356 for OlexSys, GUI svn.r5269)
;
_cell_angle_alpha 90
_cell_angle_beta 94.157(16)
_cell_angle_gamma 90
_cell_formula_units_Z 5
_cell_length_a 8.7664(13)
_cell_length_b 8.5519(19)
_cell_length_c 19.416(5)
_cell_measurement_temperature 223
_cell_volume 1451.8(5)
_computing_molecular_graphics 'Olex2 (Dolomanov et al., 2009)'
_computing_publication_material 'Olex2 (Dolomanov et al., 2009)'
_computing_structure_refinement 'ShelXL (Sheldrick, 2015)'
_diffrn_ambient_temperature 223
_diffrn_measured_fraction_theta_full 1.000
_diffrn_measured_fraction_theta_max 0.911
_diffrn_radiation_type MoK\a
_diffrn_radiation_wavelength 0.71073
_diffrn_reflns_av_R_equivalents 0.1035
_diffrn_reflns_av_unetI/netI 0.1658
_diffrn_reflns_Laue_measured_fraction_full 1.000
_diffrn_reflns_Laue_measured_fraction_max 0.911
_diffrn_reflns_limit_h_max 11
_diffrn_reflns_limit_h_min -7
_diffrn_reflns_limit_k_max 11
_diffrn_reflns_limit_k_min -9
_diffrn_reflns_limit_l_max 25
_diffrn_reflns_limit_l_min -25
_diffrn_reflns_number 12079
_diffrn_reflns_point_group_measured_fraction_full 1.000
_diffrn_reflns_point_group_measured_fraction_max 0.911
_diffrn_reflns_theta_full 25.242
_diffrn_reflns_theta_max 30.201
_diffrn_reflns_theta_min 2.103
_exptl_absorpt_coefficient_mu 0.546
_exptl_crystal_density_diffrn 1.639
_exptl_crystal_F_000 720
_refine_diff_density_max 0.819
_refine_diff_density_min -0.621
_refine_diff_density_rms 0.099
_refine_ls_extinction_method none
_refine_ls_goodness_of_fit_ref 1.010
_refine_ls_hydrogen_treatment constr
_refine_ls_matrix_type full
_refine_ls_number_parameters 181
_refine_ls_number_reflns 3930
_refine_ls_number_restraints 0
_refine_ls_restrained_S_all 1.010
_refine_ls_R_factor_all 0.2050
_refine_ls_R_factor_gt 0.0840
_refine_ls_shift/su_max 0.000
_refine_ls_shift/su_mean 0.000
_refine_ls_structure_factor_coef Fsqd
_refine_ls_weighting_details 'w=1/[\s^2^(Fo^2^)+(0.0862P)^2^+0.5928P] where P=(Fo^2^+2Fc^2^)/3'
_refine_ls_weighting_scheme calc
_refine_ls_wR_factor_gt 0.1761
_refine_ls_wR_factor_ref 0.2298
_reflns_Friedel_coverage 0.000
_reflns_number_gt 1715
_reflns_number_total 3930
_reflns_threshold_expression 'I > 2\s(I)'
_cod_data_source_file jp8b09439_si_004.cif
_cod_data_source_block watanabelab_160512_p57_clo4_sl_1_25
_cod_database_code 1554052
_shelx_space_group_comment
;
The symmetry employed for this shelxl refinement is uniquely defined
by the following loop, which should always be used as a source of
symmetry information in preference to the above space-group names.
They are only intended as comments.
;
_olex2_refinement_description
;
1. Fixed Uiso
 At 1.2 times of:
  All C(H,H) groups
2.a Secondary CH2 refined with riding coordinates:
 C5(H5A,H5B), C9(H9A,H9B), C4(H4A,H4B), C1(H1A,H1B), C8(H8A,H8B), C2(H2A,H2B),
 C3(H3A,H3B), C6(H6A,H6B)
;
_shelx_shelxl_version_number 2014/7
_olex2_submission_special_instructions 'No special instructions were received'

loop_
_space_group_symop_operation_xyz
'x, y, z'
'-x+1/2, y+1/2, -z+1/2'
'-x, -y, -z'
'x-1/2, -y-1/2, z-1/2'

loop_
_atom_site_label
_atom_site_type_symbol
_atom_site_fract_x
_atom_site_fract_y
_atom_site_fract_z
_atom_site_U_iso_or_equiv
_atom_site_adp_type
_atom_site_occupancy
_atom_site_site_symmetry_order
_atom_site_calc_flag
_atom_site_refinement_flags_posn
S1 S 0.32250(14) 0.81376(17) 0.31044(8) 0.0340(4) Uani 1 1 d .
S2 S 0.67804(14) 0.37879(17) 0.29996(8) 0.0333(4) Uani 1 1 d .
Cl1 Cl 0.72745(16) 0.7132(2) 0.48653(8) 0.0464(4) Uani 1 1 d .
O0AA O 0.4822(4) 0.8580(5) 0.3195(2) 0.0471(11) Uani 1 1 d .
O4 O 0.6843(4) 0.3205(5) 0.2309(2) 0.0519(12) Uani 1 1 d .
O3 O 0.6237(5) 0.5374(5) 0.3042(2) 0.0556(12) Uani 1 1 d .
O1AA O 0.2630(5) 0.7908(6) 0.2408(2) 0.0641(13) Uani 1 1 d .
O5 O 0.7749(5) 0.7738(7) 0.4232(3) 0.0755(16) Uani 1 1 d .
C5 C 0.8552(6) 0.3474(8) 0.3492(3) 0.0479(17) Uani 1 1 d .
H5A H 0.9398 0.3392 0.3190 0.058 Uiso 1 1 calc R
H5B H 0.8768 0.4325 0.3822 0.058 Uiso 1 1 calc R
C9 C 0.6720(7) 0.1890(8) 0.4045(4) 0.062(2) Uani 1 1 d .
H9A H 0.6613 0.2510 0.4463 0.074 Uiso 1 1 calc R
H9B H 0.6440 0.0807 0.4143 0.074 Uiso 1 1 calc R
C4 C 0.2842(6) 0.6486(7) 0.3624(3) 0.0434(15) Uani 1 1 d .
H4A H 0.2680 0.5543 0.3341 0.052 Uiso 1 1 calc R
H4B H 0.3683 0.6298 0.3975 0.052 Uiso 1 1 calc R
C1 C 0.2076(6) 0.9504(7) 0.3523(3) 0.0471(16) Uani 1 1 d .
H1A H 0.2683 1.0422 0.3673 0.057 Uiso 1 1 calc R
H1B H 0.1217 0.9850 0.3209 0.057 Uiso 1 1 calc R
C8 C 0.5673(6) 0.2511(8) 0.3476(4) 0.0527(18) Uani 1 1 d .
H8A H 0.4821 0.3076 0.3661 0.063 Uiso 1 1 calc R
H8B H 0.5259 0.1658 0.3182 0.063 Uiso 1 1 calc R
C2 C 0.1517(7) 0.8695(8) 0.4121(4) 0.0570(18) Uani 1 1 d .
H2A H 0.0510 0.9102 0.4218 0.068 Uiso 1 1 calc R
H2B H 0.2223 0.8863 0.4529 0.068 Uiso 1 1 calc R
C3 C 0.1406(7) 0.6947(8) 0.3950(4) 0.063(2) Uani 1 1 d .
H3A H 0.1303 0.6340 0.4372 0.076 Uiso 1 1 calc R
H3B H 0.0510 0.6744 0.3631 0.076 Uiso 1 1 calc R
C6 C 0.8315(7) 0.1944(9) 0.3862(4) 0.065(2) Uani 1 1 d .
H6A H 0.8525 0.1062 0.3560 0.079 Uiso 1 1 calc R
H6B H 0.9010 0.1878 0.4279 0.079 Uiso 1 1 calc R
O8 O 0.6490(9) 0.5751(9) 0.4751(4) 0.141(3) Uani 1 1 d .
O7 O 0.6155(10) 0.8164(10) 0.5077(5) 0.182(4) Uani 1 1 d .
Li1 Li 0.6747(10) 0.7489(12) 0.3353(5) 0.041(2) Uani 1 1 d .
O1 O 0.8428(9) 0.6994(13) 0.5344(4) 0.200(5) Uani 1 1 d .

loop_
_atom_site_aniso_label
_atom_site_aniso_U_11
_atom_site_aniso_U_22
_atom_site_aniso_U_33
_atom_site_aniso_U_23
_atom_site_aniso_U_13
_atom_site_aniso_U_12
S1 0.0351(7) 0.0331(8) 0.0340(9) -0.0013(7) 0.0039(6) 0.0024(6)
S2 0.0336(7) 0.0323(8) 0.0343(9) -0.0002(7) 0.0051(5) 0.0000(6)
Cl1 0.0536(9) 0.0507(11) 0.0351(10) -0.0027(8) 0.0049(7) -0.0078(7)
O0AA 0.036(2) 0.038(3) 0.068(3) 0.009(2) 0.0058(19) -0.0019(16)
O4 0.046(2) 0.070(3) 0.040(3) -0.014(2) 0.0068(18) 0.009(2)
O3 0.073(3) 0.032(3) 0.061(3) -0.001(2) 0.006(2) 0.005(2)
O1AA 0.076(3) 0.075(4) 0.040(3) -0.008(3) -0.006(2) -0.003(2)
O5 0.064(3) 0.108(5) 0.055(4) 0.021(3) 0.010(2) -0.013(3)
C5 0.029(3) 0.069(5) 0.045(4) -0.012(4) 0.000(2) -0.008(3)
C9 0.064(4) 0.051(5) 0.069(5) 0.027(4) 0.000(3) 0.002(3)
C4 0.045(3) 0.026(3) 0.059(4) 0.003(3) 0.004(3) -0.001(2)
C1 0.052(4) 0.041(4) 0.050(4) 0.002(3) 0.015(3) 0.013(3)
C8 0.036(3) 0.051(4) 0.070(5) 0.025(4) -0.001(3) -0.007(3)
C2 0.062(4) 0.052(5) 0.060(5) 0.006(4) 0.031(3) 0.008(3)
C3 0.046(3) 0.056(5) 0.090(6) 0.026(4) 0.023(3) 0.005(3)
C6 0.056(4) 0.075(6) 0.064(5) 0.011(5) -0.009(3) 0.019(4)
O8 0.195(7) 0.106(6) 0.123(6) -0.013(5) 0.010(5) -0.093(5)
O7 0.207(8) 0.157(8) 0.201(9) -0.022(7) 0.146(7) 0.032(6)
Li1 0.035(5) 0.043(6) 0.043(6) -0.008(5) -0.001(4) -0.001(4)
O1 0.138(6) 0.310(13) 0.135(7) 0.123(8) -0.091(6) -0.082(7)

loop_
_atom_type_symbol
_atom_type_description
_atom_type_scat_dispersion_real
_atom_type_scat_dispersion_imag
_atom_type_scat_source
C C 0.0033 0.0016 'International Tables Vol C Tables 4.2.6.8 and 6.1.1.4'
H H 0.0000 0.0000 'International Tables Vol C Tables 4.2.6.8 and 6.1.1.4'
Li Li -0.0003 0.0001 'International Tables Vol C Tables 4.2.6.8 and 6.1.1.4'
O O 0.0106 0.0060 'International Tables Vol C Tables 4.2.6.8 and 6.1.1.4'
S S 0.1246 0.1234 'International Tables Vol C Tables 4.2.6.8 and 6.1.1.4'
Cl Cl 0.1484 0.1585 'International Tables Vol C Tables 4.2.6.8 and 6.1.1.4'

loop_
_geom_angle_atom_site_label_1
_geom_angle_atom_site_label_2
_geom_angle_atom_site_label_3
_geom_angle
_geom_angle_site_symmetry_1
_geom_angle_site_symmetry_3
O0AA S1 C4 111.0(3) . .
O0AA S1 C1 110.3(3) . .
O1AA S1 O0AA 115.8(3) . .
O1AA S1 C4 110.9(3) . .
O1AA S1 C1 110.1(3) . .
C1 S1 C4 97.2(3) . .
O4 S2 O3 114.5(3) . .
O4 S2 C5 111.0(3) . .
O4 S2 C8 109.5(3) . .
O3 S2 C5 112.9(3) . .
O3 S2 C8 110.8(3) . .
C8 S2 C5 96.7(3) . .
O8 Cl1 O5 110.3(4) . .
O8 Cl1 O7 103.6(6) . .
O7 Cl1 O5 106.1(5) . .
O1 Cl1 O5 112.4(4) . .
O1 Cl1 O8 112.5(6) . .
O1 Cl1 O7 111.3(7) . .
S1 O0AA Li1 135.9(4) . .
S2 O4 Li1 142.7(4) . 2_645
S2 O3 Li1 145.2(4) . .
Cl1 O5 Li1 126.7(4) . .
S2 C5 H5A 111.0 . .
S2 C5 H5B 111.0 . .
H5A C5 H5B 109.0 . .
C6 C5 S2 103.9(4) . .
C6 C5 H5A 111.0 . .
C6 C5 H5B 111.0 . .
H9A C9 H9B 108.1 . .
C8 C9 H9A 109.5 . .
C8 C9 H9B 109.5 . .
C6 C9 H9A 109.5 . .
C6 C9 H9B 109.5 . .
C6 C9 C8 110.9(6) . .
S1 C4 H4A 111.1 . .
S1 C4 H4B 111.1 . .
H4A C4 H4B 109.1 . .
C3 C4 S1 103.2(4) . .
C3 C4 H4A 111.1 . .
C3 C4 H4B 111.1 . .
S1 C1 H1A 110.4 . .
S1 C1 H1B 110.4 . .
H1A C1 H1B 108.6 . .
C2 C1 S1 106.5(4) . .
C2 C1 H1A 110.4 . .
C2 C1 H1B 110.4 . .
S2 C8 H8A 110.5 . .
S2 C8 H8B 110.5 . .
C9 C8 S2 106.2(4) . .
C9 C8 H8A 110.5 . .
C9 C8 H8B 110.5 . .
H8A C8 H8B 108.7 . .
C1 C2 H2A 110.1 . .
C1 C2 H2B 110.1 . .
C1 C2 C3 108.0(6) . .
H2A C2 H2B 108.4 . .
C3 C2 H2A 110.1 . .
C3 C2 H2B 110.1 . .
C4 C3 C2 107.8(5) . .
C4 C3 H3A 110.2 . .
C4 C3 H3B 110.2 . .
C2 C3 H3A 110.2 . .
C2 C3 H3B 110.2 . .
H3A C3 H3B 108.5 . .
C5 C6 H6A 110.1 . .
C5 C6 H6B 110.1 . .
C9 C6 C5 108.0(5) . .
C9 C6 H6A 110.1 . .
C9 C6 H6B 110.1 . .
H6A C6 H6B 108.4 . .
O0AA Li1 O4 109.5(5) . 2_655
O0AA Li1 O3 102.8(4) . .
O4 Li1 O3 103.3(5) 2_655 .
O5 Li1 O0AA 115.8(5) . .
O5 Li1 O4 106.7(5) . 2_655
O5 Li1 O3 118.0(6) . .

loop_
_geom_bond_atom_site_label_1
_geom_bond_atom_site_label_2
_geom_bond_distance
_geom_bond_site_symmetry_2
S1 O0AA 1.449(4) .
S1 O1AA 1.427(4) .
S1 C4 1.782(6) .
S1 C1 1.778(6) .
S2 O4 1.434(4) .
S2 O3 1.442(4) .
S2 C5 1.784(5) .
S2 C8 1.766(6) .
Cl1 O5 1.424(5) .
Cl1 O8 1.376(6) .
Cl1 O7 1.403(7) .
Cl1 O1 1.328(6) .
O0AA Li1 1.933(10) .
O4 Li1 1.946(11) 2_645
O3 Li1 1.948(11) .
O5 Li1 1.875(11) .
C5 H5A 0.9800 .
C5 H5B 0.9800 .
C5 C6 1.514(9) .
C9 H9A 0.9800 .
C9 H9B 0.9800 .
C9 C8 1.483(8) .
C9 C6 1.469(9) .
C4 H4A 0.9800 .
C4 H4B 0.9800 .
C4 C3 1.503(8) .
C1 H1A 0.9800 .
C1 H1B 0.9800 .
C1 C2 1.465(8) .
C8 H8A 0.9800 .
C8 H8B 0.9800 .
C2 H2A 0.9800 .
C2 H2B 0.9800 .
C2 C3 1.533(9) .
C3 H3A 0.9800 .
C3 H3B 0.9800 .
C6 H6A 0.9800 .
C6 H6B 0.9800 .
Li1 O4 1.946(11) 2_655
